data_7037415
loop_
_publ_author_name
'Schorn, W.'
'Grosse-Hagenbrock, D'
'Oelkers, B.'
'Sundermeyer, J.'

_publ_section_title
;
 Formazanido complexes of heavier group 13 elements aluminium, gallium,
 and indium.
;
_journal_issue 3
_journal_name_full 'Dalton transactions (Cambridge, England : 2003)'
_journal_page_first 1201
_journal_page_last 1207
_journal_paper_doi 10.1039/c5dt03906a
_journal_volume 45
_journal_year 2016
_chemical_formula_moiety 'C28 H31 In N6'
_chemical_formula_sum 'C28 H31 In N6'
_chemical_formula_weight 566.41
_chemical_name_systematic
;
 ?
;
_space_group_crystal_system monoclinic
_space_group_IT_number 14
_space_group_name_Hall '-P 2ybc'
_space_group_name_H-M_alt 'P 1 21/c 1'
_symmetry_space_group_name_Hall '-P 2ybc'
_symmetry_space_group_name_H-M 'P 1 21/c 1'
_atom_sites_solution_hydrogens geom
_atom_sites_solution_primary direct
_atom_sites_solution_secondary difmap
_audit_creation_method SHELXL-2014
_audit_update_record
;
2015-07-22 deposited with the CCDC.
2015-11-23 downloaded from the CCDC.
;
_cell_angle_alpha 90
_cell_angle_beta 104.804(2)
_cell_angle_gamma 90
_cell_formula_units_Z 4
_cell_length_a 16.9585(8)
_cell_length_b 10.4646(5)
_cell_length_c 15.2020(7)
_cell_measurement_reflns_used 234
_cell_measurement_temperature 100(2)
_cell_measurement_theta_max 55.88
_cell_measurement_theta_min 9.37
_cell_volume 2608.3(2)
_computing_cell_refinement 'APEX2 v2013.10-0 (Bruker AXS)'
_computing_data_collection 'Bruker Instrument Service v3.0.31'
_computing_data_reduction 'SAINT V8.34A (Bruker AXS Inc., 2013)'
_computing_molecular_graphics 'DIAMOND (Brandenburg, 2006)'
_computing_publication_material 'WinGX publication routines (Farrugia, 2012)'
_computing_structure_refinement 'SHELXL-2014 (Sheldrick, 2014)'
_computing_structure_solution Superflip
_diffrn_ambient_temperature 100(2)
_diffrn_measured_fraction_theta_full 1.000
_diffrn_measured_fraction_theta_max 0.998
_diffrn_measurement_device_type 'Bruker D8 Quest'
_diffrn_measurement_method 'rotation method'
_diffrn_radiation_source microsource
_diffrn_radiation_type MoK\a
_diffrn_radiation_wavelength 0.71073
_diffrn_reflns_av_R_equivalents 0.0311
_diffrn_reflns_av_unetI/netI 0.0131
_diffrn_reflns_laue_measured_fraction_full 1.000
_diffrn_reflns_laue_measured_fraction_max 0.998
_diffrn_reflns_limit_h_max 22
_diffrn_reflns_limit_h_min -22
_diffrn_reflns_limit_k_max 13
_diffrn_reflns_limit_k_min -13
_diffrn_reflns_limit_l_max 20
_diffrn_reflns_limit_l_min -20
_diffrn_reflns_number 81787
_diffrn_reflns_point_group_measured_fraction_full 1.000
_diffrn_reflns_point_group_measured_fraction_max 0.998
_diffrn_reflns_theta_full 25.242
_diffrn_reflns_theta_max 27.966
_diffrn_reflns_theta_min 2.309
_exptl_absorpt_coefficient_mu 0.934
_exptl_absorpt_correction_T_max 1
_exptl_absorpt_correction_T_min 0.939
_exptl_absorpt_correction_type multi-scan
_exptl_absorpt_process_details 'SADABS V2012/1 (Bruker AXS Inc.)'
_exptl_crystal_colour 'dark red'
_exptl_crystal_density_diffrn 1.442
_exptl_crystal_density_method 'not measured'
_exptl_crystal_description block
_exptl_crystal_F_000 1160
_exptl_crystal_size_max 0.214
_exptl_crystal_size_mid 0.155
_exptl_crystal_size_min 0.122
_refine_diff_density_max 0.604
_refine_diff_density_min -0.238
_refine_diff_density_rms 0.057
_refine_ls_extinction_method none
_refine_ls_goodness_of_fit_ref 1.058
_refine_ls_hydrogen_treatment constr
_refine_ls_matrix_type full
_refine_ls_number_parameters 320
_refine_ls_number_reflns 6269
_refine_ls_number_restraints 0
_refine_ls_restrained_S_all 1.058
_refine_ls_R_factor_all 0.0232
_refine_ls_R_factor_gt 0.0185
_refine_ls_shift/su_max 0.003
_refine_ls_shift/su_mean 0.000
_refine_ls_structure_factor_coef Fsqd
_refine_ls_weighting_details 'w=1/[\s^2^(Fo^2^)+(0.0207P)^2^+1.5288P] where P=(Fo^2^+2Fc^2^)/3'
_refine_ls_weighting_scheme calc
_refine_ls_wR_factor_gt 0.0442
_refine_ls_wR_factor_ref 0.0462
_reflns_Friedel_coverage 0.000
_reflns_number_gt 5653
_reflns_number_total 6269
_reflns_threshold_expression 'I > 2\s(I)'
_cod_data_source_file c5dt03906a2.cif
_cod_data_source_block compound5
_cod_depositor_comments 'Adding full bibliography for 7037414--7037415.cif.'
_cod_database_code 7037415
_shelx_space_group_comment
;
The symmetry employed for this shelxl refinement is uniquely defined
by the following loop, which should always be used as a source of
symmetry information in preference to the above space-group names.
They are only intended as comments.
;
_shelxl_version_number 2014-3

loop_
_space_group_symop_operation_xyz
'x, y, z'
'-x, y+1/2, -z+1/2'
'-x, -y, -z'
'x, -y-1/2, z-1/2'

loop_
_atom_site_label
_atom_site_type_symbol
_atom_site_fract_x
_atom_site_fract_y
_atom_site_fract_z
_atom_site_U_iso_or_equiv
_atom_site_adp_type
_atom_site_occupancy
_atom_site_site_symmetry_order
_atom_site_calc_flag
_atom_site_refinement_flags_posn
_atom_site_refinement_flags_adp
C1 C 0.31128(8) 0.41556(13) 0.07564(9) 0.0136(2) Uani 1 1 d . .
C2 C 0.37542(8) 0.33006(13) 0.05852(9) 0.0144(3) Uani 1 1 d . .
C3 C 0.38080(9) 0.20271(13) 0.08787(9) 0.0173(3) Uani 1 1 d . .
H3 H 0.3419 0.1699 0.1173 0.021 Uiso 1 1 calc R U
C4 C 0.44250(9) 0.12421(13) 0.07428(10) 0.0210(3) Uani 1 1 d . .
H4 H 0.4462 0.0384 0.0953 0.025 Uiso 1 1 calc R U
C5 C 0.49880(9) 0.17027(14) 0.03013(10) 0.0217(3) Uani 1 1 d . .
H5 H 0.5410 0.1162 0.0209 0.026 Uiso 1 1 calc R U
C6 C 0.49325(9) 0.29580(14) -0.00059(10) 0.0210(3) Uani 1 1 d . .
H6 H 0.5312 0.3273 -0.0317 0.025 Uiso 1 1 calc R U
C7 C 0.43240(8) 0.37508(13) 0.01414(10) 0.0168(3) Uani 1 1 d . .
H7 H 0.4295 0.4612 -0.0063 0.020 Uiso 1 1 calc R U
C8 C 0.12826(8) 0.33346(14) 0.13116(9) 0.0162(3) Uani 1 1 d . .
C9 C 0.12483(9) 0.20164(14) 0.11559(10) 0.0203(3) Uani 1 1 d . .
H9 H 0.1593 0.1631 0.0827 0.024 Uiso 1 1 calc R U
C10 C 0.07084(10) 0.12742(15) 0.14832(11) 0.0255(3) Uani 1 1 d . .
H10 H 0.0680 0.0380 0.1372 0.031 Uiso 1 1 calc R U
C11 C 0.02100(9) 0.18257(16) 0.19715(11) 0.0273(3) Uani 1 1 d . .
H11 H -0.0154 0.1310 0.2200 0.033 Uiso 1 1 calc R U
C12 C 0.02448(9) 0.31287(16) 0.21245(11) 0.0260(3) Uani 1 1 d . .
H12 H -0.0094 0.3507 0.2462 0.031 Uiso 1 1 calc R U
C13 C 0.07729(9) 0.38886(14) 0.17870(10) 0.0214(3) Uani 1 1 d . .
H13 H 0.0785 0.4786 0.1882 0.026 Uiso 1 1 calc R U
C14 C 0.31539(8) 0.73105(13) 0.15596(9) 0.0150(3) Uani 1 1 d . .
C15 C 0.39900(9) 0.74018(13) 0.19784(9) 0.0176(3) Uani 1 1 d . .
H15 H 0.4348 0.6737 0.1903 0.021 Uiso 1 1 calc R U
C16 C 0.42951(9) 0.84618(15) 0.25031(10) 0.0215(3) Uani 1 1 d . .
H16 H 0.4863 0.8519 0.2783 0.026 Uiso 1 1 calc R U
C17 C 0.37798(10) 0.94408(14) 0.26244(10) 0.0235(3) Uani 1 1 d . .
H17 H 0.3993 1.0165 0.2984 0.028 Uiso 1 1 calc R U
C18 C 0.29526(10) 0.93501(14) 0.22165(10) 0.0221(3) Uani 1 1 d . .
H18 H 0.2597 1.0015 0.2298 0.027 Uiso 1 1 calc R U
C19 C 0.26398(9) 0.82950(13) 0.16898(9) 0.0186(3) Uani 1 1 d . .
H19 H 0.2071 0.8242 0.1415 0.022 Uiso 1 1 calc R U
C20 C 0.15441(9) 0.50455(14) -0.10419(10) 0.0214(3) Uani 1 1 d . .
H20A H 0.1194 0.4291 -0.1082 0.032 Uiso 1 1 calc R U
H20B H 0.2106 0.4774 -0.0996 0.032 Uiso 1 1 calc R U
H20C H 0.1350 0.5572 -0.1588 0.032 Uiso 1 1 calc R U
C21 C 0.05905(9) 0.69488(15) 0.07387(11) 0.0235(3) Uani 1 1 d . .
H21A H 0.0418 0.7781 0.0460 0.035 Uiso 1 1 calc R U
H21B H 0.0819 0.7058 0.1395 0.035 Uiso 1 1 calc R U
H21C H 0.0120 0.6373 0.0632 0.035 Uiso 1 1 calc R U
C22 C 0.16171(9) 0.91927(14) -0.05047(10) 0.0196(3) Uani 1 1 d . .
H22 H 0.1172 0.9312 -0.0241 0.024 Uiso 1 1 calc R U
C23 C 0.18951(9) 1.02377(14) -0.08780(10) 0.0202(3) Uani 1 1 d . .
H23 H 0.1644 1.1047 -0.0869 0.024 Uiso 1 1 calc R U
C24 C 0.25588(9) 1.01056(13) -0.12772(9) 0.0173(3) Uani 1 1 d . .
C25 C 0.28786(9) 0.88578(13) -0.12701(9) 0.0186(3) Uani 1 1 d . .
H25 H 0.3318 0.8697 -0.1537 0.022 Uiso 1 1 calc R U
C26 C 0.25541(9) 0.78825(13) -0.08783(9) 0.0191(3) Uani 1 1 d . .
H26 H 0.2784 0.7056 -0.0883 0.023 Uiso 1 1 calc R U
C27 C 0.25586(10) 1.23904(14) -0.15675(11) 0.0272(3) Uani 1 1 d . .
H27A H 0.1977 1.2425 -0.1878 0.041 Uiso 1 1 calc R U
H27B H 0.2857 1.3001 -0.1851 0.041 Uiso 1 1 calc R U
H27C H 0.2636 1.2610 -0.0924 0.041 Uiso 1 1 calc R U
C28 C 0.36141(10) 1.09751(14) -0.19338(10) 0.0240(3) Uani 1 1 d . .
H28A H 0.4075 1.0853 -0.1401 0.036 Uiso 1 1 calc R U
H28B H 0.3702 1.1748 -0.2260 0.036 Uiso 1 1 calc R U
H28C H 0.3569 1.0234 -0.2338 0.036 Uiso 1 1 calc R U
N1 N 0.24618(7) 0.35266(11) 0.09096(7) 0.0146(2) Uani 1 1 d . .
N2 N 0.18318(7) 0.41515(11) 0.10071(8) 0.0151(2) Uani 1 1 d . .
N3 N 0.33375(7) 0.53713(11) 0.09498(7) 0.0140(2) Uani 1 1 d . .
N4 N 0.27922(7) 0.62239(10) 0.10519(8) 0.0138(2) Uani 1 1 d . .
N5 N 0.19306(7) 0.80113(11) -0.04859(8) 0.0178(2) Uani 1 1 d . .
N6 N 0.28651(8) 1.11084(11) -0.16406(9) 0.0217(3) Uani 1 1 d . .
In1 In 0.15040(2) 0.61438(2) 0.01433(2) 0.01442(3) Uani 1 1 d . .

loop_
_atom_site_aniso_label
_atom_site_aniso_U_11
_atom_site_aniso_U_22
_atom_site_aniso_U_33
_atom_site_aniso_U_23
_atom_site_aniso_U_13
_atom_site_aniso_U_12
C1 0.0137(6) 0.0141(6) 0.0126(6) 0.0010(5) 0.0026(5) 0.0008(5)
C2 0.0138(6) 0.0145(6) 0.0135(6) -0.0026(5) 0.0011(5) 0.0010(5)
C3 0.0184(7) 0.0160(6) 0.0176(7) -0.0006(5) 0.0046(5) 0.0005(5)
C4 0.0245(7) 0.0147(7) 0.0224(7) -0.0021(5) 0.0037(6) 0.0037(5)
C5 0.0190(7) 0.0209(7) 0.0243(7) -0.0091(6) 0.0039(6) 0.0051(6)
C6 0.0191(7) 0.0223(7) 0.0234(7) -0.0066(6) 0.0087(6) -0.0022(6)
C7 0.0176(6) 0.0135(6) 0.0206(7) -0.0018(5) 0.0073(5) -0.0004(5)
C8 0.0134(6) 0.0194(7) 0.0146(6) 0.0045(5) 0.0013(5) 0.0000(5)
C9 0.0211(7) 0.0215(7) 0.0181(7) -0.0009(5) 0.0047(5) -0.0031(6)
C10 0.0265(8) 0.0237(8) 0.0250(8) 0.0027(6) 0.0044(6) -0.0076(6)
C11 0.0192(7) 0.0366(9) 0.0260(8) 0.0110(7) 0.0056(6) -0.0054(6)
C12 0.0184(7) 0.0359(9) 0.0264(8) 0.0108(7) 0.0107(6) 0.0063(6)
C13 0.0185(7) 0.0231(7) 0.0238(7) 0.0064(6) 0.0074(6) 0.0049(6)
C14 0.0193(7) 0.0135(6) 0.0128(6) 0.0012(5) 0.0054(5) -0.0006(5)
C15 0.0192(7) 0.0171(7) 0.0171(6) -0.0001(5) 0.0057(5) 0.0007(5)
C16 0.0206(7) 0.0231(7) 0.0191(7) -0.0005(6) 0.0020(6) -0.0035(6)
C17 0.0325(8) 0.0177(7) 0.0196(7) -0.0038(6) 0.0053(6) -0.0044(6)
C18 0.0290(8) 0.0161(7) 0.0216(7) -0.0018(6) 0.0072(6) 0.0044(6)
C19 0.0196(7) 0.0171(7) 0.0187(7) -0.0004(5) 0.0044(5) 0.0016(5)
C20 0.0231(7) 0.0216(7) 0.0183(7) -0.0021(6) 0.0031(6) 0.0021(6)
C21 0.0202(7) 0.0231(7) 0.0302(8) 0.0049(6) 0.0122(6) 0.0066(6)
C22 0.0209(7) 0.0208(7) 0.0178(7) 0.0005(5) 0.0061(5) 0.0052(6)
C23 0.0247(7) 0.0159(7) 0.0192(7) 0.0004(5) 0.0041(6) 0.0059(6)
C24 0.0215(7) 0.0153(6) 0.0129(6) 0.0004(5) 0.0004(5) 0.0001(5)
C25 0.0209(7) 0.0189(7) 0.0172(6) 0.0001(5) 0.0072(5) 0.0028(5)
C26 0.0221(7) 0.0160(7) 0.0197(7) 0.0007(5) 0.0064(6) 0.0044(5)
C27 0.0313(9) 0.0142(7) 0.0309(8) 0.0027(6) -0.0017(7) -0.0004(6)
C28 0.0310(8) 0.0220(7) 0.0200(7) 0.0016(6) 0.0087(6) -0.0055(6)
N1 0.0139(5) 0.0158(5) 0.0138(5) -0.0004(4) 0.0031(4) 0.0004(4)
N2 0.0144(5) 0.0164(5) 0.0146(5) 0.0008(4) 0.0042(4) 0.0007(4)
N3 0.0152(5) 0.0138(5) 0.0138(5) 0.0014(4) 0.0050(4) 0.0021(4)
N4 0.0153(5) 0.0121(5) 0.0145(5) 0.0003(4) 0.0045(4) 0.0017(4)
N5 0.0200(6) 0.0168(6) 0.0173(6) 0.0018(4) 0.0061(5) 0.0026(5)
N6 0.0257(7) 0.0156(6) 0.0230(6) 0.0037(5) 0.0047(5) -0.0005(5)
In1 0.01344(5) 0.01434(5) 0.01571(5) 0.00069(3) 0.00412(3) 0.00219(3)

loop_
_atom_type_symbol
_atom_type_description
_atom_type_scat_dispersion_real
_atom_type_scat_dispersion_imag
_atom_type_scat_source
C C 0.0033 0.0016 'International Tables Vol C Tables 4.2.6.8 and 6.1.1.4'
H H 0.0000 0.0000 'International Tables Vol C Tables 4.2.6.8 and 6.1.1.4'
N N 0.0061 0.0033 'International Tables Vol C Tables 4.2.6.8 and 6.1.1.4'
In In -0.7276 1.3100 'International Tables Vol C Tables 4.2.6.8 and 6.1.1.4'

loop_
_geom_angle_atom_site_label_1
_geom_angle_atom_site_label_2
_geom_angle_atom_site_label_3
_geom_angle
N3 C1 N1 128.47(12)
N3 C1 C2 115.58(12)
N1 C1 C2 113.80(11)
C7 C2 C3 118.61(12)
C7 C2 C1 120.76(12)
C3 C2 C1 120.62(12)
C4 C3 C2 120.42(13)
C4 C3 H3 119.8
C2 C3 H3 119.8
C5 C4 C3 120.35(13)
C5 C4 H4 119.8
C3 C4 H4 119.8
C4 C5 C6 119.72(13)
C4 C5 H5 120.1
C6 C5 H5 120.1
C7 C6 C5 120.05(14)
C7 C6 H6 120.0
C5 C6 H6 120.0
C6 C7 C2 120.83(13)
C6 C7 H7 119.6
C2 C7 H7 119.6
C13 C8 C9 119.73(13)
C13 C8 N2 117.66(13)
C9 C8 N2 122.61(13)
C10 C9 C8 119.65(14)
C10 C9 H9 120.2
C8 C9 H9 120.2
C11 C10 C9 120.55(15)
C11 C10 H10 119.7
C9 C10 H10 119.7
C12 C11 C10 119.71(14)
C12 C11 H11 120.1
C10 C11 H11 120.1
C11 C12 C13 120.41(15)
C11 C12 H12 119.8
C13 C12 H12 119.8
C8 C13 C12 119.94(14)
C8 C13 H13 120.0
C12 C13 H13 120.0
C19 C14 C15 118.77(13)
C19 C14 N4 117.94(12)
C15 C14 N4 123.17(12)
C16 C15 C14 120.09(13)
C16 C15 H15 120.0
C14 C15 H15 120.0
C15 C16 C17 120.76(14)
C15 C16 H16 119.6
C17 C16 H16 119.6
C18 C17 C16 119.32(14)
C18 C17 H17 120.3
C16 C17 H17 120.3
C17 C18 C19 120.48(14)
C17 C18 H18 119.8
C19 C18 H18 119.8
C18 C19 C14 120.57(13)
C18 C19 H19 119.7
C14 C19 H19 119.7
In1 C20 H20A 109.5
In1 C20 H20B 109.5
H20A C20 H20B 109.5
In1 C20 H20C 109.5
H20A C20 H20C 109.5
H20B C20 H20C 109.5
In1 C21 H21A 109.5
In1 C21 H21B 109.5
H21A C21 H21B 109.5
In1 C21 H21C 109.5
H21A C21 H21C 109.5
H21B C21 H21C 109.5
N5 C22 C23 124.56(13)
N5 C22 H22 117.7
C23 C22 H22 117.7
C22 C23 C24 119.68(13)
C22 C23 H23 120.2
C24 C23 H23 120.2
N6 C24 C25 122.31(13)
N6 C24 C23 122.05(13)
C25 C24 C23 115.64(13)
C26 C25 C24 119.81(13)
C26 C25 H25 120.1
C24 C25 H25 120.1
N5 C26 C25 124.57(13)
N5 C26 H26 117.7
C25 C26 H26 117.7
N6 C27 H27A 109.5
N6 C27 H27B 109.5
H27A C27 H27B 109.5
N6 C27 H27C 109.5
H27A C27 H27C 109.5
H27B C27 H27C 109.5
N6 C28 H28A 109.5
N6 C28 H28B 109.5
H28A C28 H28B 109.5
N6 C28 H28C 109.5
H28A C28 H28C 109.5
H28B C28 H28C 109.5
N2 N1 C1 120.47(11)
N1 N2 C8 111.18(11)
N1 N2 In1 116.73(8)
C8 N2 In1 127.34(8)
N4 N3 C1 119.90(11)
N3 N4 C14 112.67(11)
N3 N4 In1 119.82(8)
C14 N4 In1 125.08(8)
C22 N5 C26 115.72(12)
C22 N5 In1 127.44(9)
C26 N5 In1 116.84(9)
C24 N6 C27 120.25(13)
C24 N6 C28 120.50(12)
C27 N6 C28 117.96(12)
C20 In1 C21 137.73(6)
C20 In1 N4 107.33(5)
C21 In1 N4 114.43(5)
C20 In1 N5 91.39(5)
C21 In1 N5 100.00(5)
N4 In1 N5 82.50(4)
C20 In1 N2 86.73(5)
C21 In1 N2 101.33(5)
N4 In1 N2 69.75(4)
N5 In1 N2 150.14(4)

loop_
_geom_bond_atom_site_label_1
_geom_bond_atom_site_label_2
_geom_bond_distance
C1 N3 1.3390(17)
C1 N1 1.3556(17)
C1 C2 1.4820(18)
C2 C7 1.3941(19)
C2 C3 1.4008(19)
C3 C4 1.387(2)
C3 H3 0.9500
C4 C5 1.386(2)
C4 H4 0.9500
C5 C6 1.389(2)
C5 H5 0.9500
C6 C7 1.386(2)
C6 H6 0.9500
C7 H7 0.9500
C8 C13 1.387(2)
C8 C9 1.398(2)
C8 N2 1.4257(17)
C9 C10 1.386(2)
C9 H9 0.9500
C10 C11 1.385(2)
C10 H10 0.9500
C11 C12 1.382(2)
C11 H11 0.9500
C12 C13 1.390(2)
C12 H12 0.9500
C13 H13 0.9500
C14 C19 1.3961(19)
C14 C15 1.4013(19)
C14 N4 1.4223(17)
C15 C16 1.387(2)
C15 H15 0.9500
C16 C17 1.389(2)
C16 H16 0.9500
C17 C18 1.385(2)
C17 H17 0.9500
C18 C19 1.387(2)
C18 H18 0.9500
C19 H19 0.9500
C20 In1 2.1528(14)
C20 H20A 0.9800
C20 H20B 0.9800
C20 H20C 0.9800
C21 In1 2.1552(14)
C21 H21A 0.9800
C21 H21B 0.9800
C21 H21C 0.9800
C22 N5 1.3431(18)
C22 C23 1.370(2)
C22 H22 0.9500
C23 C24 1.415(2)
C23 H23 0.9500
C24 N6 1.3501(18)
C24 C25 1.4128(19)
C25 C26 1.366(2)
C25 H25 0.9500
C26 N5 1.3469(18)
C26 H26 0.9500
C27 N6 1.4533(19)
C27 H27A 0.9800
C27 H27B 0.9800
C27 H27C 0.9800
C28 N6 1.456(2)
C28 H28A 0.9800
C28 H28B 0.9800
C28 H28C 0.9800
N1 N2 1.2931(16)
N2 In1 2.4509(11)
N3 N4 1.3224(15)
N4 In1 2.2683(11)
N5 In1 2.3688(12)

loop_
_geom_torsion_atom_site_label_1
_geom_torsion_atom_site_label_2
_geom_torsion_atom_site_label_3
_geom_torsion_atom_site_label_4
_geom_torsion
N3 C1 C2 C7 -35.74(18)
N1 C1 C2 C7 159.48(12)
N3 C1 C2 C3 143.29(13)
N1 C1 C2 C3 -21.50(18)
C7 C2 C3 C4 1.1(2)
C1 C2 C3 C4 -177.93(13)
C2 C3 C4 C5 -1.1(2)
C3 C4 C5 C6 0.0(2)
C4 C5 C6 C7 1.0(2)
C5 C6 C7 C2 -0.9(2)
C3 C2 C7 C6 -0.1(2)
C1 C2 C7 C6 178.93(13)
C13 C8 C9 C10 -0.4(2)
N2 C8 C9 C10 179.00(13)
C8 C9 C10 C11 -0.7(2)
C9 C10 C11 C12 0.7(2)
C10 C11 C12 C13 0.4(2)
C9 C8 C13 C12 1.5(2)
N2 C8 C13 C12 -177.92(13)
C11 C12 C13 C8 -1.5(2)
C19 C14 C15 C16 -0.7(2)
N4 C14 C15 C16 -176.62(12)
C14 C15 C16 C17 0.3(2)
C15 C16 C17 C18 0.1(2)
C16 C17 C18 C19 -0.2(2)
C17 C18 C19 C14 -0.2(2)
C15 C14 C19 C18 0.7(2)
N4 C14 C19 C18 176.82(12)
N5 C22 C23 C24 -0.1(2)
C22 C23 C24 N6 -178.86(13)
C22 C23 C24 C25 1.1(2)
N6 C24 C25 C26 178.82(13)
C23 C24 C25 C26 -1.2(2)
C24 C25 C26 N5 0.2(2)
N3 C1 N1 N2 22.4(2)
C2 C1 N1 N2 -175.25(11)
C1 N1 N2 C8 -170.18(11)
C1 N1 N2 In1 32.39(15)
C13 C8 N2 N1 154.64(12)
C9 C8 N2 N1 -24.78(18)
C13 C8 N2 In1 -50.90(16)
C9 C8 N2 In1 129.68(12)
N1 C1 N3 N4 -22.4(2)
C2 C1 N3 N4 175.43(11)
C1 N3 N4 C14 158.78(11)
C1 N3 N4 In1 -38.03(15)
C19 C14 N4 N3 178.18(11)
C15 C14 N4 N3 -5.84(18)
C19 C14 N4 In1 16.03(16)
C15 C14 N4 In1 -167.99(10)
C23 C22 N5 C26 -0.8(2)
C23 C22 N5 In1 179.76(11)
C25 C26 N5 C22 0.8(2)
C25 C26 N5 In1 -179.73(11)
C25 C24 N6 C27 -175.10(13)
C23 C24 N6 C27 4.9(2)
C25 C24 N6 C28 -8.3(2)
C23 C24 N6 C28 171.68(13)
